data_1001566
loop_
_publ_author_name
'Grandin, A'
'Chardon, J'
'Borel, M M'
'Leclaire, A'
'Raveau, B'

_publ_section_title
;
A mixed valent vanadium phosphate closely related to BaV~2~P~2~O~10~:
AgV~2~P~2~O~10~
;
_journal_coden_ASTM JSSCBI
_journal_name_full 'Journal of Solid State Chemistry'
_journal_page_first 226
_journal_page_last 231
_journal_paper_doi 10.1006/jssc.1993.1157
_journal_volume 104
_journal_year 1993
_chemical_formula_structural 'Ag (V2 P2 O10)'
_chemical_formula_sum 'Ag O10 P2 V2'
_chemical_name_systematic
;
Silver tecto-vanadato(IV)vanadatodiphosphate
;
_space_group_IT_number 14
_symmetry_cell_setting monoclinic
_symmetry_Int_Tables_number 14
_symmetry_space_group_name_Hall '-P 2ybc'
_symmetry_space_group_name_H-M 'P 1 21/c 1'
_cell_angle_alpha 90
_cell_angle_beta 91.46(1)
_cell_angle_gamma 90
_cell_formula_units_Z 4
_cell_length_a 5.256(1)
_cell_length_b 8.117(1)
_cell_length_c 16.966(1)
_cell_volume 723.6
_refine_ls_R_factor_all 0.028
_cod_database_code 1001566

loop_
_symmetry_equiv_pos_as_xyz
x,y,z
-x,1/2+y,1/2-z
-x,-y,-z
x,1/2-y,1/2+z

loop_
_atom_site_label
_atom_site_type_symbol
_atom_site_symmetry_multiplicity
_atom_site_Wyckoff_symbol
_atom_site_fract_x
_atom_site_fract_y
_atom_site_fract_z
_atom_site_occupancy
_atom_site_attached_hydrogens
_atom_site_calc_flag
Ag1 Ag1+ 4 e 0.07526(5) 0.20627(3) 0.18857(2) 1. 0 d
V1 V4+ 4 e 0.14413(8) 0.86962(6) 0.06988(3) 1. 0 d
V2 V5+ 4 e 0.46419(9) 0.03216(6) 0.35275(3) 1. 0 d
P1 P5+ 4 e 0.3664(1) 0.26446(8) 0.01677(4) 1. 0 d
P2 P5+ 4 e 0.3564(1) 0.42347(8) 0.31759(4) 1. 0 d
O1 O2- 4 e 0.1727(4) 0.6911(3) 0.1095(1) 1. 0 d
O2 O2- 4 e 0.8632(4) 0.8546(3) -0.0134(1) 1. 0 d
O3 O2- 4 e 0.8820(4) 0.9710(3) 0.1386(1) 1. 0 d
O4 O2- 4 e 0.3837(4) 0.8271(3) -0.0141(1) 1. 0 d
O5 O2- 4 e 0.3988(4) 0.9799(3) 0.1413(1) 1. 0 d
O6 O2- 4 e 0.2285(4) -0.0757(3) 0.3237(2) 1. 0 d
O7 O2- 4 e 0.3582(4) 0.2360(3) 0.3028(1) 1. 0 d
O8 O2- 4 e 0.6749(4) 0.0052(3) 0.2649(1) 1. 0 d
O9 O2- 4 e 0.6566(4) 0.8633(3) 0.4057(1) 1. 0 d
O10 O2- 4 e 0.3416(4) 0.1103(3) 0.4478(1) 1. 0 d

loop_
_atom_type_symbol
_atom_type_oxidation_number
Ag1+ 1.000
V4+ 4.000
V5+ 5.000
P5+ 5.000
O2- -2.000
